data_1534667
loop_
_publ_author_name
'Assoud, A.'
'Meyer, G.'

_publ_section_title
;
 Ein neues Chloropalladat(II): Ba Pd Cl4
;
_journal_name_full 'Zeitschrift fuer Anorganische und Allgemeine Chemie'
_journal_page_first 1246
_journal_page_last 1247
_journal_volume 628
_journal_year 2002
_chemical_formula_sum 'Ba Cl4 Pd'
_chemical_name_systematic 'Ba (Pd Cl4)'
_space_group_IT_number 60
_symmetry_space_group_name_Hall '-P 2n 2ab'
_symmetry_space_group_name_H-M 'P b c n'
_cell_angle_alpha 90
_cell_angle_beta 90
_cell_angle_gamma 90
_cell_formula_units_Z 4
_cell_length_a 6.867
_cell_length_b 12.588
_cell_length_c 7.5015
_cell_volume 648.443
_citation_journal_id_ASTM ZAACAB
_cod_data_source_file Assoud_ZAACAB_2002_197.cif
_cod_data_source_block Ba1Cl4Pd1
_cod_original_cell_volume 648.4432
_cod_original_formula_sum 'Ba1 Cl4 Pd1'
_cod_database_code 1534667

loop_
_symmetry_equiv_pos_as_xyz
x,y,z
-x+1/2,-y+1/2,z+1/2
x+1/2,-y+1/2,-z
-x,y,-z+1/2
-x,-y,-z
x-1/2,y-1/2,-z-1/2
-x-1/2,y-1/2,z
x,-y,z-1/2

loop_
_atom_site_label
_atom_site_type_symbol
_atom_site_fract_x
_atom_site_fract_y
_atom_site_fract_z
_atom_site_occupancy
_atom_site_U_iso_or_equiv
Cl1 Cl-1 0.2064 0.43682 0.1055 1 0.0
Pd1 Pd+2 0 0 0 1 0.0
Ba1 Ba+2 0 0.65004 0.25 1 0.0
Cl2 Cl-1 0.1086 0.17253 0.0317 1 0.0
